data_4070393
loop_
_publ_author_name
'Laskowski, Carl A.'
'Hillhouse, Gregory L.'

_publ_section_title
;
 Group-Transfer Reactions of Ni(II)&#x2212;Ni(II) Bridging Imido
 Complexes. Catalytic Formation of Carbodiimides and Isocyanates via
 Nitrene Transfer from Organoazides
;
_journal_issue 20
_journal_name_full Organometallics
_journal_page_first 6114
_journal_paper_doi 10.1021/om900783u
_journal_volume 28
_journal_year 2009
_chemical_formula_sum 'C75 H111 Cl2 N5 Ni2'
_chemical_formula_weight 1271.01
_chemical_name_systematic
; 
 ? 
;
_space_group_IT_number 9
_symmetry_cell_setting monoclinic
_symmetry_space_group_name_Hall 'C -2yc'
_symmetry_space_group_name_H-M 'C 1 c 1'
_atom_sites_solution_hydrogens geom
_atom_sites_solution_primary direct
_atom_sites_solution_secondary difmap
_audit_creation_method SHELXL-97
_cell_angle_alpha 90.00
_cell_angle_beta 101.625(12)
_cell_angle_gamma 90.00
_cell_formula_units_Z 4
_cell_length_a 16.381(11)
_cell_length_b 28.878(19)
_cell_length_c 15.892(11)
_cell_measurement_temperature 100(2)
_cell_volume 7364(9)
_computing_structure_refinement 'SHELXL-97 (Sheldrick, 1997)'
_computing_structure_solution 'SHELXS-97 (Sheldrick, 1990)'
_diffrn_ambient_temperature 100(2)
_diffrn_measured_fraction_theta_full 0.999
_diffrn_measured_fraction_theta_max 0.999
_diffrn_radiation_monochromator graphite
_diffrn_radiation_source 'fine-focus sealed tube'
_diffrn_radiation_type MoK\a
_diffrn_radiation_wavelength 0.71073
_diffrn_reflns_av_R_equivalents 0.0304
_diffrn_reflns_av_sigmaI/netI 0.0428
_diffrn_reflns_limit_h_max 16
_diffrn_reflns_limit_h_min -19
_diffrn_reflns_limit_k_max 32
_diffrn_reflns_limit_k_min -34
_diffrn_reflns_limit_l_max 18
_diffrn_reflns_limit_l_min -18
_diffrn_reflns_number 19312
_diffrn_reflns_theta_full 25.00
_diffrn_reflns_theta_max 25.00
_diffrn_reflns_theta_min 1.41
_exptl_absorpt_correction_type none
_exptl_crystal_colour red
_exptl_crystal_density_diffrn 1.147
_exptl_crystal_density_method 'not measured'
_exptl_crystal_description block
_exptl_crystal_F_000 2744
_exptl_crystal_size_max 0.6
_exptl_crystal_size_mid 0.2
_exptl_crystal_size_min 0.2
_refine_diff_density_max 0.416
_refine_diff_density_min -0.209
_refine_diff_density_rms 0.046
_refine_ls_abs_structure_details 'Flack H D (1983), Acta Cryst. A39, 876-881'
_refine_ls_abs_structure_Flack 0.293(8)
_refine_ls_extinction_method none
_refine_ls_goodness_of_fit_ref 1.000
_refine_ls_hydrogen_treatment constr
_refine_ls_matrix_type full
_refine_ls_number_parameters 781
_refine_ls_number_reflns 9946
_refine_ls_number_restraints 2
_refine_ls_restrained_S_all 1.000
_refine_ls_R_factor_all 0.0313
_refine_ls_R_factor_gt 0.0294
_refine_ls_shift/su_max 0.002
_refine_ls_shift/su_mean 0.000
_refine_ls_structure_factor_coef Fsqd
_refine_ls_weighting_details 'calc w=1/[\s^2^(Fo^2^)+(0.0357P)^2^+0.0000P] where P=(Fo^2^+2Fc^2^)/3'
_refine_ls_weighting_scheme calc
_refine_ls_wR_factor_gt 0.0656
_refine_ls_wR_factor_ref 0.0662
_reflns_number_gt 9384
_reflns_number_total 9946
_reflns_threshold_expression >2sigma(I)
_cod_data_source_file om900783u_si_002.cif
_cod_data_source_block 2
_cod_depositor_comments
;
The following automatic conversions were performed:

'_symmetry_cell_setting' value 'Monoclinic' changed to 'monoclinic'
according to /home/saulius/struct/CIF-dictionaries/cif_core.dic
dictionary named 'cif_core.dic' version 2.4.2 from 2011-04-26.

Automatic conversion script
Id: cif_fix_values 1715 2011-07-08 13:25:40Z adriana 
;
_cod_original_cell_volume 7363(9)
_cod_original_sg_symbol_H-M Cc
_cod_database_code 4070393

loop_
_symmetry_equiv_pos_as_xyz
'x, y, z'
'x, -y, z+1/2'
'x+1/2, y+1/2, z'
'x+1/2, -y+1/2, z+1/2'

loop_
_atom_site_label
_atom_site_type_symbol
_atom_site_fract_x
_atom_site_fract_y
_atom_site_fract_z
_atom_site_U_iso_or_equiv
_atom_site_adp_type
_atom_site_occupancy
_atom_site_symmetry_multiplicity
_atom_site_calc_flag
_atom_site_refinement_flags
C1 C 0.83539(17) 0.69553(8) 0.41247(16) 0.0176(6) Uani 1 1 d .
C2 C 0.95239(17) 0.68339(9) 0.33325(17) 0.0202(6) Uani 1 1 d .
C3 C 0.95828(18) 0.70889(9) 0.25993(18) 0.0242(6) Uani 1 1 d .
C4 C 1.0027(2) 0.68843(10) 0.2027(2) 0.0305(7) Uani 1 1 d .
H4 H 1.0074 0.7044 0.1516 0.037 Uiso 1 1 calc R
C5 C 1.0395(2) 0.64581(10) 0.2194(2) 0.0317(7) Uani 1 1 d .
H5 H 1.0704 0.6330 0.1804 0.038 Uiso 1 1 calc R
C6 C 1.03224(19) 0.62153(10) 0.2917(2) 0.0296(7) Uani 1 1 d .
H6 H 1.0576 0.5919 0.3014 0.035 Uiso 1 1 calc R
C7 C 0.98802(18) 0.63943(9) 0.35191(19) 0.0243(6) Uani 1 1 d .
C8 C 0.9190(2) 0.75671(10) 0.24186(19) 0.0306(7) Uani 1 1 d .
H8 H 0.8713 0.7589 0.2723 0.037 Uiso 1 1 calc R
C9 C 0.9807(2) 0.79605(10) 0.2753(2) 0.0392(8) Uani 1 1 d .
H9A H 1.0275 0.7951 0.2454 0.059 Uiso 1 1 calc R
H9B H 1.0016 0.7922 0.3372 0.059 Uiso 1 1 calc R
H9C H 0.9522 0.8260 0.2646 0.059 Uiso 1 1 calc R
C10 C 0.8847(2) 0.76373(11) 0.1459(2) 0.0391(8) Uani 1 1 d .
H10A H 0.8475 0.7380 0.1239 0.059 Uiso 1 1 calc R
H10B H 0.9309 0.7648 0.1153 0.059 Uiso 1 1 calc R
H10C H 0.8536 0.7929 0.1371 0.059 Uiso 1 1 calc R
C11 C 0.9805(2) 0.61314(9) 0.4324(2) 0.0311(7) Uani 1 1 d .
H11 H 0.9251 0.6210 0.4459 0.037 Uiso 1 1 calc R
C12 C 1.0480(3) 0.62818(12) 0.5098(2) 0.0502(10) Uani 1 1 d .
H12A H 1.0405 0.6610 0.5221 0.075 Uiso 1 1 calc R
H12B H 1.1033 0.6236 0.4963 0.075 Uiso 1 1 calc R
H12C H 1.0432 0.6096 0.5601 0.075 Uiso 1 1 calc R
C13 C 0.9834(2) 0.56042(10) 0.4218(2) 0.0408(8) Uani 1 1 d .
H13A H 1.0404 0.5509 0.4199 0.061 Uiso 1 1 calc R
H13B H 0.9459 0.5513 0.3682 0.061 Uiso 1 1 calc R
H13C H 0.9658 0.5454 0.4704 0.061 Uiso 1 1 calc R
C14 C 0.95522(18) 0.73699(9) 0.45559(17) 0.0228(6) Uani 1 1 d .
H14 H 1.0099 0.7485 0.4579 0.027 Uiso 1 1 calc R
C15 C 0.90376(18) 0.74828(9) 0.50804(17) 0.0228(6) Uani 1 1 d .
H15 H 0.9147 0.7698 0.5542 0.027 Uiso 1 1 calc R
C16 C 0.76981(17) 0.72310(8) 0.53629(17) 0.0196(6) Uani 1 1 d .
C17 C 0.79175(18) 0.70071(9) 0.61620(17) 0.0210(6) Uani 1 1 d .
C18 C 0.73959(19) 0.70872(9) 0.67485(17) 0.0254(7) Uani 1 1 d .
H18 H 0.7523 0.6946 0.7299 0.030 Uiso 1 1 calc R
C19 C 0.6705(2) 0.73667(10) 0.65399(19) 0.0305(7) Uani 1 1 d .
H19 H 0.6377 0.7429 0.6957 0.037 Uiso 1 1 calc R
C20 C 0.6482(2) 0.75595(10) 0.57225(18) 0.0293(7) Uani 1 1 d .
H20 H 0.5986 0.7738 0.5578 0.035 Uiso 1 1 calc R
C21 C 0.69790(19) 0.74938(9) 0.51110(18) 0.0237(6) Uani 1 1 d .
C22 C 0.86677(18) 0.66931(9) 0.64062(18) 0.0230(6) Uani 1 1 d .
H22 H 0.8925 0.6659 0.5890 0.028 Uiso 1 1 calc R
C23 C 0.8419(2) 0.62078(9) 0.6661(2) 0.0323(7) Uani 1 1 d .
H23A H 0.7997 0.6078 0.6195 0.048 Uiso 1 1 calc R
H23B H 0.8191 0.6229 0.7184 0.048 Uiso 1 1 calc R
H23C H 0.8911 0.6007 0.6765 0.048 Uiso 1 1 calc R
C24 C 0.9327(2) 0.68947(10) 0.7129(2) 0.0343(7) Uani 1 1 d .
H24A H 0.9098 0.6921 0.7651 0.051 Uiso 1 1 calc R
H24B H 0.9491 0.7202 0.6961 0.051 Uiso 1 1 calc R
H24C H 0.9815 0.6691 0.7238 0.051 Uiso 1 1 calc R
C25 C 0.6723(2) 0.77016(10) 0.42129(18) 0.0295(7) Uani 1 1 d .
H25 H 0.7026 0.7526 0.3828 0.035 Uiso 1 1 calc R
C26 C 0.6990(3) 0.82056(11) 0.4198(2) 0.0568(11) Uani 1 1 d .
H26A H 0.7595 0.8228 0.4397 0.085 Uiso 1 1 calc R
H26B H 0.6710 0.8388 0.4577 0.085 Uiso 1 1 calc R
H26C H 0.6836 0.8326 0.3611 0.085 Uiso 1 1 calc R
C27 C 0.5796(2) 0.76428(14) 0.3854(2) 0.0502(10) Uani 1 1 d .
H27A H 0.5478 0.7825 0.4198 0.075 Uiso 1 1 calc R
H27B H 0.5645 0.7315 0.3877 0.075 Uiso 1 1 calc R
H27C H 0.5666 0.7750 0.3257 0.075 Uiso 1 1 calc R
C28 C 0.71280(17) 0.68168(9) 0.16867(17) 0.0203(6) Uani 1 1 d .
C29 C 0.68328(18) 0.72236(9) 0.12381(18) 0.0233(6) Uani 1 1 d .
C30 C 0.69235(19) 0.72684(10) 0.03844(18) 0.0285(7) Uani 1 1 d .
H30 H 0.6711 0.7538 0.0072 0.034 Uiso 1 1 calc R
C31 C 0.7314(2) 0.69327(10) -0.00219(18) 0.0316(7) Uani 1 1 d .
C32 C 0.7651(2) 0.65521(10) 0.0453(2) 0.0296(7) Uani 1 1 d .
H32 H 0.7939 0.6327 0.0187 0.035 Uiso 1 1 calc R
C33 C 0.75850(18) 0.64858(9) 0.13082(18) 0.0234(6) Uani 1 1 d .
C34 C 0.6459(2) 0.76080(9) 0.1679(2) 0.0282(7) Uani 1 1 d .
H34A H 0.6352 0.7877 0.1296 0.042 Uiso 1 1 calc R
H34B H 0.6848 0.7695 0.2208 0.042 Uiso 1 1 calc R
H34C H 0.5934 0.7502 0.1820 0.042 Uiso 1 1 calc R
C35 C 0.7378(2) 0.69840(12) -0.09582(19) 0.0440(9) Uani 1 1 d .
H35A H 0.7098 0.7270 -0.1192 0.066 Uiso 1 1 calc R
H35B H 0.7112 0.6718 -0.1286 0.066 Uiso 1 1 calc R
H35C H 0.7967 0.6997 -0.1000 0.066 Uiso 1 1 calc R
C36 C 0.79708(19) 0.60732(9) 0.18070(19) 0.0263(7) Uani 1 1 d .
H36A H 0.8189 0.5862 0.1423 0.039 Uiso 1 1 calc R
H36B H 0.7549 0.5913 0.2056 0.039 Uiso 1 1 calc R
H36C H 0.8427 0.6175 0.2268 0.039 Uiso 1 1 calc R
C37 C 0.54203(16) 0.58746(8) 0.27123(16) 0.0169(6) Uani 1 1 d .
C38 C 0.43466(18) 0.61326(8) 0.35530(17) 0.0203(6) Uani 1 1 d .
C39 C 0.46848(19) 0.62579(9) 0.43982(18) 0.0245(6) Uani 1 1 d .
C40 C 0.4255(2) 0.65949(10) 0.4767(2) 0.0354(8) Uani 1 1 d .
H40 H 0.4470 0.6697 0.5337 0.043 Uiso 1 1 calc R
C41 C 0.3523(2) 0.67811(11) 0.4315(2) 0.0436(10) Uani 1 1 d .
H41 H 0.3246 0.7014 0.4573 0.052 Uiso 1 1 calc R
C42 C 0.3186(2) 0.66338(12) 0.3492(2) 0.0425(9) Uani 1 1 d .
H42 H 0.2669 0.6759 0.3202 0.051 Uiso 1 1 calc R
C43 C 0.35911(19) 0.63019(9) 0.30747(19) 0.0268(7) Uani 1 1 d .
C44 C 0.54260(18) 0.60177(9) 0.49323(18) 0.0252(6) Uani 1 1 d .
H44 H 0.5754 0.5873 0.4535 0.030 Uiso 1 1 calc R
C45 C 0.5109(2) 0.56295(11) 0.5444(2) 0.0410(8) Uani 1 1 d .
H45A H 0.4779 0.5409 0.5046 0.061 Uiso 1 1 calc R
H45B H 0.4760 0.5763 0.5817 0.061 Uiso 1 1 calc R
H45C H 0.5584 0.5469 0.5797 0.061 Uiso 1 1 calc R
C46 C 0.6005(2) 0.63312(12) 0.5548(2) 0.0390(8) Uani 1 1 d .
H46A H 0.5705 0.6461 0.5969 0.058 Uiso 1 1 calc R
H46B H 0.6200 0.6583 0.5226 0.058 Uiso 1 1 calc R
H46C H 0.6484 0.6152 0.5848 0.058 Uiso 1 1 calc R
C47 C 0.31955(19) 0.61323(10) 0.2176(2) 0.0318(7) Uani 1 1 d .
H47 H 0.3646 0.5996 0.1913 0.038 Uiso 1 1 calc R
C48 C 0.2771(2) 0.65112(12) 0.1584(2) 0.0436(9) Uani 1 1 d .
H48A H 0.3156 0.6772 0.1591 0.065 Uiso 1 1 calc R
H48B H 0.2273 0.6617 0.1780 0.065 Uiso 1 1 calc R
H48C H 0.2612 0.6390 0.0998 0.065 Uiso 1 1 calc R
C49 C 0.2561(2) 0.57520(11) 0.2233(2) 0.0453(9) Uani 1 1 d .
H49A H 0.2103 0.5881 0.2473 0.068 Uiso 1 1 calc R
H49B H 0.2832 0.5502 0.2605 0.068 Uiso 1 1 calc R
H49C H 0.2340 0.5629 0.1658 0.068 Uiso 1 1 calc R
C50 C 0.45281(18) 0.53318(9) 0.30392(18) 0.0234(6) Uani 1 1 d .
H50 H 0.4107 0.5191 0.3285 0.028 Uiso 1 1 calc R
C51 C 0.49868(19) 0.51270(9) 0.25370(18) 0.0251(6) Uani 1 1 d .
H51 H 0.4948 0.4814 0.2350 0.030 Uiso 1 1 calc R
C52 C 0.60832(17) 0.53608(8) 0.17502(17) 0.0200(6) Uani 1 1 d .
C53 C 0.67243(18) 0.50465(8) 0.20063(18) 0.0222(6) Uani 1 1 d .
C54 C 0.71865(19) 0.49136(9) 0.13963(19) 0.0267(7) Uani 1 1 d .
H54 H 0.7631 0.4699 0.1550 0.032 Uiso 1 1 calc R
C55 C 0.7003(2) 0.50926(9) 0.05661(19) 0.0301(7) Uani 1 1 d .
H55 H 0.7314 0.4994 0.0155 0.036 Uiso 1 1 calc R
C56 C 0.6378(2) 0.54106(9) 0.03397(18) 0.0286(7) Uani 1 1 d .
H56 H 0.6278 0.5540 -0.0221 0.034 Uiso 1 1 calc R
C57 C 0.58816(18) 0.55491(9) 0.09142(18) 0.0233(6) Uani 1 1 d .
C58 C 0.6947(2) 0.48412(10) 0.29191(18) 0.0289(7) Uani 1 1 d .
H58 H 0.6635 0.5018 0.3294 0.035 Uiso 1 1 calc R
C59 C 0.6677(2) 0.43293(9) 0.2916(2) 0.0346(8) Uani 1 1 d .
H59A H 0.6820 0.4206 0.3502 0.052 Uiso 1 1 calc R
H59B H 0.6967 0.4151 0.2541 0.052 Uiso 1 1 calc R
H59C H 0.6074 0.4307 0.2704 0.052 Uiso 1 1 calc R
C60 C 0.7873(2) 0.48848(11) 0.3298(2) 0.0410(8) Uani 1 1 d .
H60A H 0.8190 0.4699 0.2960 0.061 Uiso 1 1 calc R
H60B H 0.7986 0.4774 0.3893 0.061 Uiso 1 1 calc R
H60C H 0.8041 0.5210 0.3286 0.061 Uiso 1 1 calc R
C61 C 0.5144(2) 0.58734(9) 0.06237(18) 0.0265(7) Uani 1 1 d .
H61 H 0.5055 0.6047 0.1143 0.032 Uiso 1 1 calc R
C62 C 0.5282(2) 0.62335(10) -0.0042(2) 0.0353(8) Uani 1 1 d .
H62A H 0.4813 0.6451 -0.0147 0.053 Uiso 1 1 calc R
H62B H 0.5322 0.6077 -0.0579 0.053 Uiso 1 1 calc R
H62C H 0.5800 0.6403 0.0176 0.053 Uiso 1 1 calc R
C63 C 0.4348(2) 0.56006(11) 0.0280(2) 0.0379(8) Uani 1 1 d .
H63A H 0.4399 0.5442 -0.0252 0.057 Uiso 1 1 calc R
H63B H 0.3872 0.5813 0.0165 0.057 Uiso 1 1 calc R
H63C H 0.4262 0.5371 0.0708 0.057 Uiso 1 1 calc R
C64 C 1.0329(3) 0.46897(13) 0.2434(2) 0.0545(10) Uani 1 1 d .
H64A H 1.0741 0.4882 0.2812 0.082 Uiso 1 1 calc R
H64B H 1.0616 0.4461 0.2143 0.082 Uiso 1 1 calc R
H64C H 0.9981 0.4530 0.2777 0.082 Uiso 1 1 calc R
C65 C 0.9779(2) 0.49981(12) 0.1764(2) 0.0430(9) Uani 1 1 d .
H65A H 0.9341 0.4805 0.1407 0.052 Uiso 1 1 calc R
H65B H 0.9498 0.5232 0.2062 0.052 Uiso 1 1 calc R
C66 C 1.0270(2) 0.52442(10) 0.1182(2) 0.0348(7) Uani 1 1 d .
H66A H 1.0539 0.5009 0.0875 0.042 Uiso 1 1 calc R
H66B H 1.0717 0.5430 0.1541 0.042 Uiso 1 1 calc R
C67 C 0.9736(2) 0.55635(10) 0.0521(2) 0.0348(7) Uani 1 1 d .
H67A H 0.9274 0.5380 0.0181 0.042 Uiso 1 1 calc R
H67B H 0.9487 0.5806 0.0830 0.042 Uiso 1 1 calc R
C68 C 1.0213(2) 0.57961(11) -0.0091(2) 0.0438(9) Uani 1 1 d .
H68A H 1.0428 0.5556 -0.0434 0.053 Uiso 1 1 calc R
H68B H 1.0698 0.5964 0.0246 0.053 Uiso 1 1 calc R
C69 C 0.9673(3) 0.61353(12) -0.0697(2) 0.0526(10) Uani 1 1 d .
H69A H 0.9490 0.6386 -0.0362 0.079 Uiso 1 1 calc R
H69B H 0.9185 0.5973 -0.1023 0.079 Uiso 1 1 calc R
H69C H 0.9998 0.6265 -0.1096 0.079 Uiso 1 1 calc R
C70 C 0.2326(3) 0.50797(16) 0.4495(3) 0.0792(14) Uani 1 1 d .
H70A H 0.1796 0.4991 0.4645 0.119 Uiso 1 1 calc R
H70B H 0.2753 0.4850 0.4726 0.119 Uiso 1 1 calc R
H70C H 0.2258 0.5093 0.3869 0.119 Uiso 1 1 calc R
C71 C 0.2585(3) 0.55443(16) 0.4870(3) 0.0722(13) Uani 1 1 d .
H71A H 0.2202 0.5781 0.4560 0.087 Uiso 1 1 calc R
H71B H 0.3151 0.5614 0.4775 0.087 Uiso 1 1 calc R
C72 C 0.2589(3) 0.55836(14) 0.5832(3) 0.0629(11) Uani 1 1 d .
H72A H 0.2027 0.5506 0.5930 0.076 Uiso 1 1 calc R
H72B H 0.2985 0.5353 0.6145 0.076 Uiso 1 1 calc R
C73 C 0.2829(3) 0.60592(15) 0.6202(3) 0.0655(12) Uani 1 1 d .
H73A H 0.2494 0.6293 0.5827 0.079 Uiso 1 1 calc R
H73B H 0.3422 0.6115 0.6185 0.079 Uiso 1 1 calc R
C74 C 0.2711(3) 0.61342(15) 0.7122(3) 0.0747(13) Uani 1 1 d .
H74A H 0.2867 0.6457 0.7292 0.090 Uiso 1 1 calc R
H74B H 0.2113 0.6096 0.7133 0.090 Uiso 1 1 calc R
C75 C 0.3198(4) 0.58194(17) 0.7763(4) 0.1014(19) Uani 1 1 d .
H75A H 0.3793 0.5861 0.7772 0.152 Uiso 1 1 calc R
H75B H 0.3039 0.5498 0.7610 0.152 Uiso 1 1 calc R
H75C H 0.3085 0.5890 0.8332 0.152 Uiso 1 1 calc R
Cl1 Cl 0.75780(5) 0.59525(2) 0.43932(5) 0.02820(16) Uani 1 1 d .
Cl2 Cl 0.48671(5) 0.68566(2) 0.19789(5) 0.02696(16) Uani 1 1 d .
N1 N 0.91272(14) 0.70496(7) 0.39696(13) 0.0180(5) Uani 1 1 d .
N2 N 0.83187(14) 0.72274(7) 0.48242(13) 0.0176(5) Uani 1 1 d .
N3 N 0.69390(15) 0.67210(7) 0.24995(14) 0.0192(5) Uani 1 1 d .
N4 N 0.47846(14) 0.57881(7) 0.31308(14) 0.0185(5) Uani 1 1 d .
N5 N 0.55279(14) 0.54594(7) 0.23429(14) 0.0189(5) Uani 1 1 d .
Ni1 Ni 0.74569(2) 0.655219(10) 0.353136(19) 0.01762(8) Uani 1 1 d .
Ni2 Ni 0.59855(2) 0.646483(10) 0.259580(19) 0.01763(8) Uani 1 1 d .

loop_
_atom_site_aniso_label
_atom_site_aniso_U_11
_atom_site_aniso_U_22
_atom_site_aniso_U_33
_atom_site_aniso_U_23
_atom_site_aniso_U_13
_atom_site_aniso_U_12
C1 0.0240(16) 0.0155(12) 0.0140(14) 0.0018(10) 0.0055(12) 0.0025(11)
C2 0.0158(15) 0.0252(14) 0.0200(15) -0.0051(11) 0.0046(12) -0.0036(12)
C3 0.0201(15) 0.0304(15) 0.0223(16) -0.0025(12) 0.0046(12) -0.0053(12)
C4 0.0306(19) 0.0373(17) 0.0269(17) -0.0028(13) 0.0136(15) -0.0072(14)
C5 0.0272(18) 0.0383(17) 0.0333(18) -0.0119(14) 0.0146(15) -0.0058(14)
C6 0.0246(17) 0.0246(15) 0.040(2) -0.0059(14) 0.0078(15) -0.0042(13)
C7 0.0177(15) 0.0279(14) 0.0272(17) -0.0072(12) 0.0039(13) -0.0051(12)
C8 0.0335(18) 0.0343(15) 0.0280(17) 0.0090(13) 0.0156(14) 0.0000(14)
C9 0.056(2) 0.0282(16) 0.0334(19) -0.0017(14) 0.0103(17) 0.0026(16)
C10 0.035(2) 0.0444(18) 0.037(2) 0.0156(15) 0.0050(16) -0.0090(16)
C11 0.0287(18) 0.0278(15) 0.0357(18) 0.0053(13) 0.0042(15) 0.0062(14)
C12 0.063(3) 0.0442(19) 0.036(2) 0.0004(16) -0.0057(19) 0.0066(19)
C13 0.041(2) 0.0300(16) 0.050(2) 0.0046(15) 0.0068(17) 0.0014(15)
C14 0.0219(16) 0.0254(14) 0.0208(15) -0.0004(12) 0.0034(12) -0.0071(12)
C15 0.0299(17) 0.0214(14) 0.0168(14) -0.0022(11) 0.0041(13) -0.0065(13)
C16 0.0219(16) 0.0216(13) 0.0163(14) -0.0043(11) 0.0066(12) -0.0022(12)
C17 0.0236(16) 0.0212(13) 0.0179(14) -0.0026(11) 0.0035(12) -0.0075(12)
C18 0.0339(18) 0.0283(14) 0.0142(14) -0.0002(11) 0.0056(13) -0.0049(14)
C19 0.0345(19) 0.0362(16) 0.0244(16) -0.0050(13) 0.0148(14) -0.0017(14)
C20 0.0277(18) 0.0348(16) 0.0254(17) -0.0053(13) 0.0054(14) 0.0068(14)
C21 0.0282(16) 0.0214(13) 0.0207(15) -0.0023(11) 0.0033(13) 0.0039(12)
C22 0.0264(16) 0.0210(13) 0.0210(15) 0.0041(11) 0.0036(13) -0.0023(12)
C23 0.0353(19) 0.0259(15) 0.0314(18) 0.0021(13) -0.0036(15) -0.0034(14)
C24 0.0352(19) 0.0267(15) 0.0365(18) 0.0035(13) -0.0030(15) -0.0043(14)
C25 0.0349(19) 0.0356(16) 0.0169(16) -0.0012(13) 0.0022(14) 0.0127(14)
C26 0.096(3) 0.043(2) 0.028(2) 0.0132(16) 0.004(2) 0.006(2)
C27 0.045(2) 0.075(2) 0.0252(19) -0.0052(17) -0.0044(17) 0.022(2)
C28 0.0210(15) 0.0217(13) 0.0170(14) -0.0008(11) 0.0008(12) -0.0052(11)
C29 0.0226(16) 0.0249(14) 0.0217(15) -0.0009(12) 0.0027(13) -0.0075(12)
C30 0.0271(17) 0.0344(16) 0.0216(16) 0.0092(13) -0.0010(13) -0.0086(13)
C31 0.0333(19) 0.0412(17) 0.0206(16) -0.0025(13) 0.0061(14) -0.0130(15)
C32 0.0310(19) 0.0328(16) 0.0270(17) -0.0084(13) 0.0107(15) -0.0085(14)
C33 0.0213(16) 0.0280(14) 0.0214(16) -0.0033(12) 0.0053(13) -0.0063(12)
C34 0.0284(18) 0.0263(14) 0.0298(18) 0.0081(13) 0.0057(14) 0.0006(13)
C35 0.056(2) 0.056(2) 0.0210(17) 0.0006(15) 0.0122(16) -0.0140(18)
C36 0.0252(17) 0.0250(14) 0.0304(17) -0.0033(12) 0.0099(14) -0.0002(13)
C37 0.0160(14) 0.0191(13) 0.0138(14) 0.0001(10) -0.0011(11) 0.0036(11)
C38 0.0252(16) 0.0173(13) 0.0203(15) 0.0033(11) 0.0092(13) 0.0032(12)
C39 0.0314(17) 0.0208(13) 0.0227(16) 0.0050(12) 0.0087(13) -0.0005(13)
C40 0.053(2) 0.0310(16) 0.0232(17) -0.0052(13) 0.0088(16) 0.0134(16)
C41 0.060(3) 0.0421(19) 0.032(2) 0.0008(15) 0.0185(19) 0.0291(18)
C42 0.041(2) 0.052(2) 0.036(2) 0.0105(16) 0.0118(17) 0.0293(17)
C43 0.0267(18) 0.0285(15) 0.0260(17) 0.0026(13) 0.0071(14) 0.0044(13)
C44 0.0244(17) 0.0293(14) 0.0218(16) -0.0019(12) 0.0045(13) -0.0007(13)
C45 0.035(2) 0.0377(17) 0.047(2) 0.0168(16) -0.0001(16) 0.0042(15)
C46 0.037(2) 0.0470(19) 0.0327(19) -0.0067(16) 0.0063(16) -0.0086(16)
C47 0.0204(16) 0.0435(17) 0.0306(18) 0.0008(14) 0.0028(14) 0.0055(14)
C48 0.0275(19) 0.066(2) 0.0338(19) 0.0107(17) -0.0028(15) 0.0050(17)
C49 0.034(2) 0.051(2) 0.045(2) 0.0015(17) -0.0042(17) 0.0059(17)
C50 0.0214(16) 0.0226(14) 0.0265(16) 0.0034(12) 0.0053(13) -0.0014(12)
C51 0.0277(17) 0.0204(13) 0.0264(16) -0.0024(12) 0.0040(13) -0.0012(12)
C52 0.0223(16) 0.0202(13) 0.0186(15) -0.0059(11) 0.0064(12) -0.0035(12)
C53 0.0238(16) 0.0192(13) 0.0239(15) -0.0058(12) 0.0055(13) -0.0026(12)
C54 0.0265(17) 0.0199(13) 0.0344(18) -0.0066(12) 0.0082(14) 0.0006(12)
C55 0.0364(19) 0.0285(15) 0.0292(17) -0.0078(13) 0.0158(15) 0.0006(14)
C56 0.042(2) 0.0270(15) 0.0187(16) -0.0014(12) 0.0102(14) -0.0042(14)
C57 0.0246(16) 0.0224(14) 0.0232(16) -0.0041(12) 0.0056(13) -0.0044(12)
C58 0.0333(19) 0.0299(15) 0.0235(16) -0.0030(12) 0.0061(14) 0.0111(13)
C59 0.045(2) 0.0329(16) 0.028(2) 0.0089(13) 0.0132(17) 0.0109(16)
C60 0.039(2) 0.0449(18) 0.0343(19) -0.0105(15) -0.0039(16) 0.0142(16)
C61 0.0333(18) 0.0277(14) 0.0183(15) -0.0008(12) 0.0051(13) 0.0016(13)
C62 0.038(2) 0.0329(16) 0.0332(19) 0.0086(14) 0.0028(16) 0.0029(15)
C63 0.037(2) 0.0341(16) 0.040(2) 0.0035(14) 0.0026(16) 0.0017(15)
C64 0.065(3) 0.053(2) 0.040(2) 0.0098(18) -0.002(2) -0.010(2)
C65 0.037(2) 0.049(2) 0.040(2) 0.0016(16) 0.0016(17) -0.0100(17)
C66 0.0345(19) 0.0352(16) 0.0339(18) -0.0100(14) 0.0051(15) -0.0044(14)
C67 0.0340(19) 0.0337(16) 0.0365(19) -0.0083(14) 0.0071(15) -0.0063(14)
C68 0.048(2) 0.0456(19) 0.040(2) -0.0024(16) 0.0139(18) -0.0023(17)
C69 0.059(3) 0.051(2) 0.047(2) 0.0090(18) 0.008(2) -0.007(2)
C70 0.050(3) 0.083(3) 0.097(4) -0.009(3) -0.003(3) 0.011(2)
C71 0.045(3) 0.096(3) 0.077(3) -0.015(3) 0.019(2) 0.000(3)
C72 0.048(3) 0.068(3) 0.074(3) 0.012(2) 0.015(2) 0.000(2)
C73 0.050(3) 0.084(3) 0.064(3) -0.014(2) 0.015(2) -0.006(2)
C74 0.074(3) 0.073(3) 0.078(3) 0.003(3) 0.018(3) -0.001(3)
C75 0.125(5) 0.089(3) 0.084(4) 0.015(3) 0.007(4) 0.028(4)
Cl1 0.0324(4) 0.0238(3) 0.0274(4) 0.0080(3) 0.0035(3) -0.0014(3)
Cl2 0.0239(4) 0.0217(3) 0.0327(4) 0.0049(3) -0.0004(3) 0.0019(3)
N1 0.0168(12) 0.0199(11) 0.0173(12) -0.0021(9) 0.0030(10) -0.0025(9)
N2 0.0205(13) 0.0170(10) 0.0146(12) -0.0009(9) 0.0016(10) -0.0006(9)
N3 0.0245(13) 0.0151(10) 0.0175(12) -0.0021(9) 0.0035(10) 0.0000(9)
N4 0.0190(13) 0.0180(11) 0.0197(12) 0.0016(9) 0.0064(10) 0.0013(9)
N5 0.0192(12) 0.0190(10) 0.0187(12) -0.0006(9) 0.0041(10) 0.0002(10)
Ni1 0.01948(19) 0.01869(15) 0.01429(18) -0.00013(14) 0.00240(14) -0.00117(15)
Ni2 0.01843(19) 0.01845(16) 0.01559(18) 0.00034(14) 0.00246(15) -0.00051(15)

loop_
_atom_type_symbol
_atom_type_description
_atom_type_scat_dispersion_real
_atom_type_scat_dispersion_imag
_atom_type_scat_source
C C 0.0033 0.0016 'International Tables Vol C Tables 4.2.6.8 and 6.1.1.4'
H H 0.0000 0.0000 'International Tables Vol C Tables 4.2.6.8 and 6.1.1.4'
N N 0.0061 0.0033 'International Tables Vol C Tables 4.2.6.8 and 6.1.1.4'
Cl Cl 0.1484 0.1585 'International Tables Vol C Tables 4.2.6.8 and 6.1.1.4'
Ni Ni 0.3393 1.1124 'International Tables Vol C Tables 4.2.6.8 and 6.1.1.4'

loop_
_geom_angle_atom_site_label_1
_geom_angle_atom_site_label_2
_geom_angle_atom_site_label_3
_geom_angle
N1 C1 N2 102.9(2)
N1 C1 Ni1 131.61(18)
N2 C1 Ni1 125.45(19)
C3 C2 C7 123.8(2)
C3 C2 N1 118.1(2)
C7 C2 N1 117.8(2)
C2 C3 C4 116.7(3)
C2 C3 C8 122.4(2)
C4 C3 C8 120.8(2)
C5 C4 C3 121.1(3)
C6 C5 C4 120.8(3)
C5 C6 C7 121.6(3)
C2 C7 C6 115.9(3)
C2 C7 C11 122.1(2)
C6 C7 C11 122.0(3)
C3 C8 C10 111.4(2)
C3 C8 C9 112.3(3)
C10 C8 C9 109.3(2)
C7 C11 C13 113.3(2)
C7 C11 C12 111.4(3)
C13 C11 C12 109.5(3)
C15 C14 N1 106.6(2)
C14 C15 N2 107.0(2)
C21 C16 C17 124.0(2)
C21 C16 N2 119.1(2)
C17 C16 N2 116.5(2)
C18 C17 C16 116.4(3)
C18 C17 C22 120.0(2)
C16 C17 C22 123.6(2)
C19 C18 C17 121.2(3)
C18 C19 C20 120.5(2)
C19 C20 C21 120.8(3)
C16 C21 C20 116.8(3)
C16 C21 C25 122.7(2)
C20 C21 C25 120.4(3)
C17 C22 C24 112.3(2)
C17 C22 C23 111.7(2)
C24 C22 C23 109.6(2)
C27 C25 C26 111.7(3)
C27 C25 C21 111.8(3)
C26 C25 C21 111.4(3)
C29 C28 N3 120.6(2)
C29 C28 C33 120.2(2)
N3 C28 C33 119.1(2)
C30 C29 C28 118.4(2)
C30 C29 C34 121.0(3)
C28 C29 C34 120.6(2)
C31 C30 C29 122.3(3)
C32 C31 C30 118.1(3)
C32 C31 C35 120.8(3)
C30 C31 C35 121.1(3)
C31 C32 C33 122.5(3)
C32 C33 C28 118.1(3)
C32 C33 C36 121.0(2)
C28 C33 C36 120.9(2)
N5 C37 N4 103.1(2)
N5 C37 Ni2 128.20(18)
N4 C37 Ni2 128.59(17)
C39 C38 C43 124.6(2)
C39 C38 N4 118.8(3)
C43 C38 N4 116.6(2)
C38 C39 C40 116.7(3)
C38 C39 C44 122.9(2)
C40 C39 C44 120.2(3)
C41 C40 C39 120.9(3)
C40 C41 C42 120.9(3)
C41 C42 C43 121.4(3)
C38 C43 C42 115.5(3)
C38 C43 C47 123.9(2)
C42 C43 C47 120.6(3)
C39 C44 C46 114.7(2)
C39 C44 C45 108.4(3)
C46 C44 C45 109.2(3)
C48 C47 C43 113.9(3)
C48 C47 C49 108.9(3)
C43 C47 C49 110.0(2)
C51 C50 N4 106.8(2)
C50 C51 N5 106.8(2)
C53 C52 C57 123.3(2)
C53 C52 N5 118.1(2)
C57 C52 N5 118.2(2)
C52 C53 C54 117.4(3)
C52 C53 C58 123.4(2)
C54 C53 C58 119.2(3)
C55 C54 C53 120.8(3)
C56 C55 C54 120.3(2)
C55 C56 C57 121.6(3)
C56 C57 C52 116.6(3)
C56 C57 C61 120.5(3)
C52 C57 C61 122.8(2)
C60 C58 C53 111.7(2)
C60 C58 C59 110.0(3)
C53 C58 C59 110.6(2)
C57 C61 C63 111.0(2)
C57 C61 C62 114.1(2)
C63 C61 C62 109.7(3)
C66 C65 C64 112.7(3)
C65 C66 C67 113.6(3)
C68 C67 C66 114.1(3)
C67 C68 C69 112.4(3)
C70 C71 C72 114.1(4)
C73 C72 C71 113.8(3)
C72 C73 C74 115.2(4)
C75 C74 C73 114.7(4)
C1 N1 C14 111.6(2)
C1 N1 C2 127.1(2)
C14 N1 C2 121.2(2)
C1 N2 C15 111.9(2)
C1 N2 C16 129.0(2)
C15 N2 C16 118.6(2)
C28 N3 Ni1 138.9(2)
C28 N3 Ni2 121.48(19)
Ni1 N3 Ni2 94.14(10)
C37 N4 C50 111.6(2)
C37 N4 C38 126.1(2)
C50 N4 C38 121.9(2)
C37 N5 C51 111.8(2)
C37 N5 C52 126.9(2)
C51 N5 C52 121.2(2)
N3 Ni1 C1 117.28(10)
N3 Ni1 Cl1 140.21(7)
C1 Ni1 Cl1 101.77(9)
N3 Ni1 Ni2 43.02(7)
C1 Ni1 Ni2 149.18(8)
Cl1 Ni1 Ni2 103.86(3)
N3 Ni2 C37 144.52(10)
N3 Ni2 Cl2 114.65(9)
C37 Ni2 Cl2 96.99(9)
N3 Ni2 Ni1 42.84(8)
C37 Ni2 Ni1 115.72(8)
Cl2 Ni2 Ni1 143.34(4)

loop_
_geom_bond_atom_site_label_1
_geom_bond_atom_site_label_2
_geom_bond_distance
C1 N1 1.366(3)
C1 N2 1.372(3)
C1 Ni1 1.961(3)
C2 C3 1.398(4)
C2 C7 1.404(4)
C2 N1 1.449(3)
C3 C4 1.405(4)
C3 C8 1.526(4)
C4 C5 1.373(4)
C5 C6 1.371(4)
C6 C7 1.409(4)
C7 C11 1.513(4)
C8 C10 1.528(4)
C8 C9 1.542(4)
C11 C13 1.533(4)
C11 C12 1.542(5)
C14 C15 1.340(4)
C14 N1 1.395(3)
C15 N2 1.380(4)
C16 C21 1.391(4)
C16 C17 1.406(4)
C16 N2 1.455(3)
C17 C18 1.405(4)
C17 C22 1.514(4)
C18 C19 1.375(4)
C19 C20 1.393(4)
C20 C21 1.401(4)
C21 C25 1.527(4)
C22 C24 1.524(4)
C22 C23 1.536(4)
C25 C27 1.521(5)
C25 C26 1.521(5)
C28 C29 1.408(4)
C28 N3 1.415(3)
C28 C33 1.420(4)
C29 C30 1.400(4)
C29 C34 1.507(4)
C30 C31 1.390(4)
C31 C32 1.384(4)
C31 C35 1.520(4)
C32 C33 1.399(4)
C33 C36 1.499(4)
C37 N5 1.362(3)
C37 N4 1.367(3)
C37 Ni2 1.966(3)
C38 C39 1.393(4)
C38 C43 1.403(4)
C38 N4 1.466(3)
C39 C40 1.398(4)
C39 C44 1.503(4)
C40 C41 1.377(5)
C41 C42 1.380(5)
C42 C43 1.406(4)
C43 C47 1.525(4)
C44 C46 1.518(4)
C44 C45 1.536(4)
C47 C48 1.517(4)
C47 C49 1.528(4)
C50 C51 1.339(4)
C50 N4 1.382(3)
C51 N5 1.383(3)
C52 C53 1.386(4)
C52 C57 1.412(4)
C52 N5 1.463(3)
C53 C54 1.399(4)
C53 C58 1.541(4)
C54 C55 1.392(4)
C55 C56 1.369(4)
C56 C57 1.397(4)
C57 C61 1.525(4)
C58 C60 1.521(5)
C58 C59 1.543(4)
C61 C63 1.527(4)
C61 C62 1.532(4)
C64 C65 1.535(5)
C65 C66 1.518(4)
C66 C67 1.532(5)
C67 C68 1.521(4)
C68 C69 1.525(5)
C70 C71 1.494(6)
C71 C72 1.532(6)
C72 C73 1.514(5)
C73 C74 1.529(6)
C74 C75 1.474(6)
Cl1 Ni1 2.1919(13)
Cl2 Ni2 2.2076(13)
N3 Ni1 1.757(2)
N3 Ni2 1.762(2)
Ni1 Ni2 2.5767(15)

loop_
_geom_torsion_atom_site_label_1
_geom_torsion_atom_site_label_2
_geom_torsion_atom_site_label_3
_geom_torsion_atom_site_label_4
_geom_torsion
C7 C2 C3 C4 0.1(4)
N1 C2 C3 C4 175.2(3)
C7 C2 C3 C8 -179.8(3)
N1 C2 C3 C8 -4.6(4)
C2 C3 C4 C5 -1.1(4)
C8 C3 C4 C5 178.8(3)
C3 C4 C5 C6 1.5(5)
C4 C5 C6 C7 -0.9(5)
C3 C2 C7 C6 0.5(4)
N1 C2 C7 C6 -174.6(3)
C3 C2 C7 C11 179.7(3)
N1 C2 C7 C11 4.6(4)
C5 C6 C7 C2 -0.1(4)
C5 C6 C7 C11 -179.3(3)
C2 C3 C8 C10 -143.6(3)
C4 C3 C8 C10 36.6(4)
C2 C3 C8 C9 93.5(3)
C4 C3 C8 C9 -86.3(3)
C2 C7 C11 C13 151.7(3)
C6 C7 C11 C13 -29.1(4)
C2 C7 C11 C12 -84.3(4)
C6 C7 C11 C12 94.9(3)
N1 C14 C15 N2 1.1(3)
C21 C16 C17 C18 -4.6(4)
N2 C16 C17 C18 167.8(2)
C21 C16 C17 C22 175.3(3)
N2 C16 C17 C22 -12.2(4)
C16 C17 C18 C19 0.7(4)
C22 C17 C18 C19 -179.3(3)
C17 C18 C19 C20 3.2(4)
C18 C19 C20 C21 -3.5(4)
C17 C16 C21 C20 4.4(4)
N2 C16 C21 C20 -167.9(2)
C17 C16 C21 C25 -175.1(3)
N2 C16 C21 C25 12.7(4)
C19 C20 C21 C16 -0.2(4)
C19 C20 C21 C25 179.2(3)
C18 C17 C22 C24 -66.5(3)
C16 C17 C22 C24 113.5(3)
C18 C17 C22 C23 57.1(3)
C16 C17 C22 C23 -122.9(3)
C16 C21 C25 C27 136.9(3)
C20 C21 C25 C27 -42.5(4)
C16 C21 C25 C26 -97.4(3)
C20 C21 C25 C26 83.2(4)
N3 C28 C29 C30 -170.1(2)
C33 C28 C29 C30 6.7(4)
N3 C28 C29 C34 12.2(4)
C33 C28 C29 C34 -171.0(3)
C28 C29 C30 C31 -1.9(4)
C34 C29 C30 C31 175.8(3)
C29 C30 C31 C32 -2.7(5)
C29 C30 C31 C35 178.0(3)
C30 C31 C32 C33 2.5(5)
C35 C31 C32 C33 -178.2(3)
C31 C32 C33 C28 2.1(4)
C31 C32 C33 C36 -179.0(3)
C29 C28 C33 C32 -6.8(4)
N3 C28 C33 C32 170.1(3)
C29 C28 C33 C36 174.3(3)
N3 C28 C33 C36 -8.8(4)
C43 C38 C39 C40 -3.6(4)
N4 C38 C39 C40 178.6(2)
C43 C38 C39 C44 170.6(3)
N4 C38 C39 C44 -7.1(4)
C38 C39 C40 C41 1.6(4)
C44 C39 C40 C41 -172.8(3)
C39 C40 C41 C42 1.3(5)
C40 C41 C42 C43 -2.4(5)
C39 C38 C43 C42 2.6(4)
N4 C38 C43 C42 -179.7(2)
C39 C38 C43 C47 -174.9(3)
N4 C38 C43 C47 2.9(4)
C41 C42 C43 C38 0.5(5)
C41 C42 C43 C47 178.1(3)
C38 C39 C44 C46 145.0(3)
C40 C39 C44 C46 -41.0(4)
C38 C39 C44 C45 -92.8(3)
C40 C39 C44 C45 81.2(3)
C38 C43 C47 C48 -142.9(3)
C42 C43 C47 C48 39.8(4)
C38 C43 C47 C49 94.7(3)
C42 C43 C47 C49 -82.7(4)
N4 C50 C51 N5 1.1(3)
C57 C52 C53 C54 0.0(4)
N5 C52 C53 C54 172.5(2)
C57 C52 C53 C58 179.9(3)
N5 C52 C53 C58 -7.6(4)
C52 C53 C54 C55 0.0(4)
C58 C53 C54 C55 -179.9(3)
C53 C54 C55 C56 1.5(4)
C54 C55 C56 C57 -3.0(4)
C55 C56 C57 C52 2.8(4)
C55 C56 C57 C61 -175.0(3)
C53 C52 C57 C56 -1.3(4)
N5 C52 C57 C56 -173.8(2)
C53 C52 C57 C61 176.4(2)
N5 C52 C57 C61 3.9(4)
C52 C53 C58 C60 -129.7(3)
C54 C53 C58 C60 50.2(3)
C52 C53 C58 C59 107.4(3)
C54 C53 C58 C59 -72.7(3)
C56 C57 C61 C63 90.3(3)
C52 C57 C61 C63 -87.4(3)
C56 C57 C61 C62 -34.3(4)
C52 C57 C61 C62 148.0(3)
C64 C65 C66 C67 -178.6(3)
C65 C66 C67 C68 -177.5(3)
C66 C67 C68 C69 -176.1(3)
C70 C71 C72 C73 -178.4(4)
C71 C72 C73 C74 170.9(4)
C72 C73 C74 C75 60.2(6)
N2 C1 N1 C14 0.0(3)
Ni1 C1 N1 C14 178.7(2)
N2 C1 N1 C2 175.6(2)
Ni1 C1 N1 C2 -5.7(4)
C15 C14 N1 C1 -0.7(3)
C15 C14 N1 C2 -176.6(2)
C3 C2 N1 C1 105.9(3)
C7 C2 N1 C1 -78.6(4)
C3 C2 N1 C14 -78.9(3)
C7 C2 N1 C14 96.5(3)
N1 C1 N2 C15 0.8(3)
Ni1 C1 N2 C15 -178.08(19)
N1 C1 N2 C16 -170.5(2)
Ni1 C1 N2 C16 10.6(4)
C14 C15 N2 C1 -1.2(3)
C14 C15 N2 C16 171.1(2)
C21 C16 N2 C1 -85.3(3)
C17 C16 N2 C1 101.8(3)
C21 C16 N2 C15 103.8(3)
C17 C16 N2 C15 -69.0(3)
C29 C28 N3 Ni1 -131.1(3)
C33 C28 N3 Ni1 52.0(4)
C29 C28 N3 Ni2 82.8(3)
C33 C28 N3 Ni2 -94.0(3)
N5 C37 N4 C50 1.6(3)
Ni2 C37 N4 C50 177.4(2)
N5 C37 N4 C38 -172.1(2)
Ni2 C37 N4 C38 3.7(4)
C51 C50 N4 C37 -1.8(3)
C51 C50 N4 C38 172.2(3)
C39 C38 N4 C37 -85.5(3)
C43 C38 N4 C37 96.6(3)
C39 C38 N4 C50 101.5(3)
C43 C38 N4 C50 -76.4(3)
N4 C37 N5 C51 -0.9(3)
Ni2 C37 N5 C51 -176.7(2)
N4 C37 N5 C52 174.2(2)
Ni2 C37 N5 C52 -1.6(4)
C50 C51 N5 C37 -0.2(3)
C50 C51 N5 C52 -175.6(2)
C53 C52 N5 C37 117.3(3)
C57 C52 N5 C37 -69.8(4)
C53 C52 N5 C51 -68.0(4)
C57 C52 N5 C51 104.9(3)
C28 N3 Ni1 C1 58.8(3)
Ni2 N3 Ni1 C1 -149.73(9)
C28 N3 Ni1 Cl1 -109.0(2)
Ni2 N3 Ni1 Cl1 42.42(14)
C28 N3 Ni1 Ni2 -151.5(3)
N1 C1 Ni1 N3 -69.1(3)
N2 C1 Ni1 N3 109.4(2)
N1 C1 Ni1 Cl1 103.0(2)
N2 C1 Ni1 Cl1 -78.5(2)
N1 C1 Ni1 Ni2 -111.3(2)
N2 C1 Ni1 Ni2 67.2(3)
C28 N3 Ni2 C37 92.8(2)
Ni1 N3 Ni2 C37 -65.59(19)
C28 N3 Ni2 Cl2 -58.2(2)
Ni1 N3 Ni2 Cl2 143.43(6)
C28 N3 Ni2 Ni1 158.4(2)
N5 C37 Ni2 N3 -36.8(3)
N4 C37 Ni2 N3 148.4(2)
N5 C37 Ni2 Cl2 116.9(2)
N4 C37 Ni2 Cl2 -58.0(2)
N5 C37 Ni2 Ni1 -80.2(2)
N4 C37 Ni2 Ni1 105.0(2)
C1 Ni1 Ni2 N3 60.98(17)
Cl1 Ni1 Ni2 N3 -153.60(10)
N3 Ni1 Ni2 C37 144.08(12)
C1 Ni1 Ni2 C37 -154.94(16)
Cl1 Ni1 Ni2 C37 -9.51(8)
N3 Ni1 Ni2 Cl2 -65.07(10)
C1 Ni1 Ni2 Cl2 -4.09(14)
Cl1 Ni1 Ni2 Cl2 141.34(5)
